data_7029570
loop_
_publ_author_name
'Roberts, Thomas D.'
'Little, Marc A.'
'Kershaw Cook, Laurence J.'
'Halcrow, Malcolm A.'

_publ_section_title
;
 Iron(ii) complexes of 2,6-di(1H-pyrazol-3-yl)-pyridine derivatives with
 hydrogen bonding and sterically bulky substituents.
;
_journal_issue 20
_journal_name_full 'Dalton transactions (Cambridge, England : 2003)'
_journal_page_first 7577
_journal_page_last 7588
_journal_paper_doi 10.1039/c4dt00355a
_journal_volume 43
_journal_year 2014
_chemical_formula_moiety 'C42 H54 Fe N14 O4, 2[Cl O4], 3[C2 H3 N]'
_chemical_formula_sum 'C48 H63 Cl2 Fe N17 O12'
_chemical_formula_weight 1196.90
_chemical_name_systematic
; 
Bis-[2,6-bis{5-tertbutylcarboxamido-1H-pyrazol-3-yl}pyridine]iron(II)
diperchlorate tris-acetonitrile solvate
;
_space_group_IT_number 2
_symmetry_cell_setting triclinic
_symmetry_space_group_name_Hall '-P 1'
_symmetry_space_group_name_H-M 'P -1'
_atom_sites_solution_hydrogens geom
_atom_sites_solution_primary direct
_atom_sites_solution_secondary difmap
_audit_creation_method SHELXL-97
_cell_angle_alpha 104.696(7)
_cell_angle_beta 100.401(9)
_cell_angle_gamma 108.320(8)
_cell_formula_units_Z 2
_cell_length_a 12.995(2)
_cell_length_b 13.3971(19)
_cell_length_c 19.304(3)
_cell_measurement_reflns_used 67966
_cell_measurement_temperature 150(2)
_cell_measurement_theta_max 30.36
_cell_measurement_theta_min 1.70
_cell_volume 2959.5(8)
_computing_cell_refinement 'APEX 2 software, Bruker Nonius 2004'
_computing_data_collection 'APEX 2 software, Bruker Nonius 2004'
_computing_data_reduction 'SAINT, Bruker Nonius 2004'
_computing_molecular_graphics 'XSEED (Barbour, 2001)'
_computing_publication_material 'local program'
_computing_structure_refinement 'SHELXL-97 (Sheldrick, 1997)'
_computing_structure_solution 'SHELXS-97 (Sheldrick, 1990)'
_diffrn_ambient_temperature 150(2)
_diffrn_detector_area_resol_mean '120 microns'
_diffrn_measured_fraction_theta_full 0.979
_diffrn_measured_fraction_theta_max 0.979
_diffrn_measurement_device_type 'Bruker X8 Apex diffractometer'
_diffrn_measurement_method 'Rotation images'
_diffrn_radiation_monochromator graphite
_diffrn_radiation_source 'rotating anode'
_diffrn_radiation_type MoK\a
_diffrn_radiation_wavelength 0.71073
_diffrn_reflns_av_R_equivalents 0.1098
_diffrn_reflns_av_sigmaI/netI 0.4396
_diffrn_reflns_limit_h_max 18
_diffrn_reflns_limit_h_min -17
_diffrn_reflns_limit_k_max 19
_diffrn_reflns_limit_k_min -19
_diffrn_reflns_limit_l_max 27
_diffrn_reflns_limit_l_min -27
_diffrn_reflns_number 67966
_diffrn_reflns_theta_full 30.36
_diffrn_reflns_theta_max 30.36
_diffrn_reflns_theta_min 1.70
_diffrn_standards_decay_% 0
_diffrn_standards_interval_count 0
_diffrn_standards_interval_time 0
_diffrn_standards_number 0
_exptl_absorpt_coefficient_mu 0.416
_exptl_absorpt_correction_T_max 0.904
_exptl_absorpt_correction_T_min 0.813
_exptl_absorpt_correction_type multi-scan
_exptl_absorpt_process_details
;
Sheldrick, G. M. (2002). SADABS v. 2.03. University of 
G/ottingen, Germany.
;
_exptl_crystal_colour yellow
_exptl_crystal_density_diffrn 1.343
_exptl_crystal_density_method 'not measured'
_exptl_crystal_description 'rectangular prism'
_exptl_crystal_F_000 1252
_exptl_crystal_size_max 0.25
_exptl_crystal_size_mid 0.25
_exptl_crystal_size_min 0.07
_refine_diff_density_max 1.005
_refine_diff_density_min -0.835
_refine_diff_density_rms 0.119
_refine_ls_extinction_method none
_refine_ls_goodness_of_fit_ref 1.025
_refine_ls_hydrogen_treatment constr
_refine_ls_matrix_type full
_refine_ls_number_parameters 790
_refine_ls_number_reflns 17432
_refine_ls_number_restraints 48
_refine_ls_restrained_S_all 1.026
_refine_ls_R_factor_all 0.2463
_refine_ls_R_factor_gt 0.0639
_refine_ls_shift/su_max 0.000
_refine_ls_shift/su_mean 0.000
_refine_ls_structure_factor_coef Fsqd
_refine_ls_weighting_details 'calc w=1/[\s^2^(Fo^2^)+(0.0936P)^2^+0.0000P] where P=(Fo^2^+2Fc^2^)/3'
_refine_ls_weighting_scheme calc
_refine_ls_wR_factor_gt 0.1371
_refine_ls_wR_factor_ref 0.1771
_reflns_number_gt 9219
_reflns_number_total 17432
_reflns_threshold_expression >2sigma(I)
_cod_data_source_file c4dt00355a3.cif
_cod_data_source_block tdr59
_cod_depositor_comments
;
The following automatic conversions were performed:

'_symmetry_cell_setting' value 'Triclinic' changed to 'triclinic'
according to
/usr/data/users/saulius/crontab/automatic-downloads/rss-feeds/RSC/lib/dictionaries/cif_core.dic
dictionary named 'cif_core.dic' version 2.4.2 from 2011-04-26.

Automatic conversion script
Id: cif_fix_values 2281 2013-09-26 08:29:07Z andrius 

 Adding full bibliography for 7029568--7029572.cif.
;
_cod_original_cell_volume 2959.6(8)
_cod_database_code 7029570

loop_
_symmetry_equiv_pos_as_xyz
'x, y, z'
'-x, -y, -z'

loop_
_atom_site_label
_atom_site_type_symbol
_atom_site_fract_x
_atom_site_fract_y
_atom_site_fract_z
_atom_site_U_iso_or_equiv
_atom_site_adp_type
_atom_site_occupancy
_atom_site_symmetry_multiplicity
_atom_site_calc_flag
_atom_site_refinement_flags
_atom_site_disorder_assembly
_atom_site_disorder_group
Fe1 Fe 0.24167(3) 0.01285(2) 0.256863(19) 0.01796(10) Uani 1 1 d . . .
N2 N 0.37914(17) 0.10212(11) 0.35618(11) 0.0195(5) Uani 1 1 d . . .
C3 C 0.3902(2) 0.20454(14) 0.39951(14) 0.0215(6) Uani 1 1 d . . .
C4 C 0.4708(2) 0.25968(15) 0.46863(15) 0.0290(6) Uani 1 1 d . . .
H4 H 0.4779 0.3312 0.4985 0.035 Uiso 1 1 calc R . .
C5 C 0.5411(2) 0.20802(16) 0.49341(15) 0.0288(6) Uani 1 1 d . . .
H5 H 0.5957 0.2437 0.5409 0.035 Uiso 1 1 calc R . .
C6 C 0.5311(2) 0.10308(15) 0.44805(15) 0.0277(6) Uani 1 1 d . . .
H6 H 0.5796 0.0678 0.4636 0.033 Uiso 1 1 calc R . .
C7 C 0.4485(2) 0.05267(14) 0.38002(14) 0.0203(5) Uani 1 1 d . . .
C8 C 0.3096(2) 0.24664(14) 0.36432(13) 0.0199(5) Uani 1 1 d . . .
N9 N 0.23647(17) 0.17929(12) 0.29755(11) 0.0198(5) Uani 1 1 d . . .
N10 N 0.17311(17) 0.23601(12) 0.27717(12) 0.0215(5) Uani 1 1 d . . .
H10 H 0.1185 0.2108 0.2353 0.026 Uiso 1 1 calc R . .
C11 C 0.2060(2) 0.33813(14) 0.33075(14) 0.0230(6) Uani 1 1 d . . .
C12 C 0.2929(2) 0.34821(14) 0.38785(15) 0.0262(6) Uani 1 1 d . . .
H12 H 0.3327 0.4093 0.4328 0.031 Uiso 1 1 calc R . .
N13 N 0.14732(19) 0.40652(13) 0.31814(13) 0.0311(6) Uani 1 1 d . . .
H13 H 0.0814 0.3759 0.2840 0.037 Uiso 1 1 calc R . .
C14 C 0.1872(2) 0.51876(16) 0.35628(17) 0.0341(7) Uani 1 1 d . . .
O15 O 0.2767(2) 0.56456(14) 0.40347(18) 0.0875(11) Uani 1 1 d . . .
C16 C 0.1087(2) 0.57815(15) 0.33366(16) 0.0306(7) Uani 1 1 d . . .
C17 C 0.0096(3) 0.5474(2) 0.3678(2) 0.0472(9) Uani 1 1 d . . .
H17A H -0.0382 0.5889 0.3578 0.071 Uiso 1 1 calc R . .
H17B H 0.0392 0.5664 0.4219 0.071 Uiso 1 1 calc R . .
H17C H -0.0354 0.4672 0.3454 0.071 Uiso 1 1 calc R . .
C18 C 0.0650(3) 0.54537(19) 0.24870(18) 0.0407(8) Uani 1 1 d . . .
H18A H 0.1291 0.5596 0.2276 0.061 Uiso 1 1 calc R . .
H18B H 0.0213 0.5896 0.2366 0.061 Uiso 1 1 calc R . .
H18C H 0.0165 0.4660 0.2276 0.061 Uiso 1 1 calc R . .
C19 C 0.1780(2) 0.70521(16) 0.36687(18) 0.0386(8) Uani 1 1 d . . .
H19A H 0.2447 0.7233 0.3484 0.058 Uiso 1 1 calc R . .
H19B H 0.2021 0.7277 0.4215 0.058 Uiso 1 1 calc R . .
H19C H 0.1312 0.7451 0.3518 0.058 Uiso 1 1 calc R . .
C20 C 0.4230(2) -0.05949(14) 0.32655(14) 0.0201(5) Uani 1 1 d . . .
N21 N 0.33430(17) -0.10007(12) 0.26573(11) 0.0207(5) Uani 1 1 d . . .
N22 N 0.32851(17) -0.20428(12) 0.22920(11) 0.0215(5) Uani 1 1 d . . .
H22 H 0.2775 -0.2502 0.1870 0.026 Uiso 1 1 calc R . .
C23 C 0.4120(2) -0.22742(14) 0.26674(14) 0.0231(6) Uani 1 1 d . . .
C24 C 0.4765(2) -0.13538(14) 0.33094(14) 0.0216(6) Uani 1 1 d . . .
H24 H 0.5405 -0.1263 0.3683 0.026 Uiso 1 1 calc R . .
N25 N 0.42806(18) -0.32817(13) 0.24433(12) 0.0264(5) Uani 1 1 d . . .
H25 H 0.4885 -0.3328 0.2702 0.032 Uiso 1 1 calc R . .
C26 C 0.3551(2) -0.42102(15) 0.18411(15) 0.0263(6) Uani 1 1 d D A .
O27 O 0.27138(17) -0.41844(12) 0.14560(12) 0.0383(5) Uani 1 1 d . . .
C28 C 0.3882(2) -0.52404(16) 0.16894(16) 0.0311(7) Uani 1 1 d D . .
C29A C 0.4512(17) -0.5211(15) 0.1102(11) 0.099(8) Uani 0.50 1 d PD A 1
H29A H 0.4046 -0.5165 0.0660 0.149 Uiso 0.50 1 calc PR A 1
H29B H 0.4673 -0.5890 0.0963 0.149 Uiso 0.50 1 calc PR A 1
H29C H 0.5223 -0.4558 0.1303 0.149 Uiso 0.50 1 calc PR A 1
C30A C 0.2739(11) -0.6269(7) 0.1327(9) 0.061(4) Uani 0.50 1 d PD A 1
H30A H 0.2275 -0.6156 0.0917 0.091 Uiso 0.50 1 calc PR A 1
H30B H 0.2335 -0.6355 0.1704 0.091 Uiso 0.50 1 calc PR A 1
H30C H 0.2891 -0.6943 0.1133 0.091 Uiso 0.50 1 calc PR A 1
C31A C 0.4524(15) -0.5346(13) 0.2367(8) 0.093(7) Uani 0.50 1 d PD A 1
H31A H 0.5224 -0.4684 0.2607 0.139 Uiso 0.50 1 calc PR A 1
H31B H 0.4707 -0.6012 0.2227 0.139 Uiso 0.50 1 calc PR A 1
H31C H 0.4065 -0.5410 0.2716 0.139 Uiso 0.50 1 calc PR A 1
C29B C 0.4860(15) -0.4982(14) 0.1340(12) 0.088(6) Uani 0.50 1 d PD A 2
H29D H 0.5097 -0.5617 0.1233 0.131 Uiso 0.50 1 calc PR A 2
H29E H 0.5497 -0.4318 0.1688 0.131 Uiso 0.50 1 calc PR A 2
H29F H 0.4613 -0.4845 0.0875 0.131 Uiso 0.50 1 calc PR A 2
C30B C 0.2893(12) -0.6230(9) 0.1134(9) 0.094(7) Uani 0.50 1 d PD A 2
H30D H 0.2246 -0.6374 0.1340 0.140 Uiso 0.50 1 calc PR A 2
H30E H 0.3098 -0.6886 0.1031 0.140 Uiso 0.50 1 calc PR A 2
H30F H 0.2692 -0.6075 0.0670 0.140 Uiso 0.50 1 calc PR A 2
C31B C 0.4270(14) -0.5475(12) 0.2396(7) 0.047(3) Uani 0.50 1 d PD A 2
H31D H 0.3644 -0.5660 0.2618 0.070 Uiso 0.50 1 calc PR A 2
H31E H 0.4902 -0.4813 0.2750 0.070 Uiso 0.50 1 calc PR A 2
H31F H 0.4515 -0.6103 0.2277 0.070 Uiso 0.50 1 calc PR A 2
N32 N 0.06952(17) -0.07917(12) 0.18696(11) 0.0199(5) Uani 1 1 d . . .
C33 C 0.0456(2) -0.08940(14) 0.11426(14) 0.0202(5) Uani 1 1 d . . .
C34 C -0.0622(2) -0.15506(16) 0.06457(15) 0.0255(6) Uani 1 1 d . . .
H34 H -0.0779 -0.1612 0.0133 0.031 Uiso 1 1 calc R . .
C35 C -0.1458(2) -0.21112(18) 0.09298(16) 0.0310(7) Uani 1 1 d . . .
H35 H -0.2193 -0.2575 0.0607 0.037 Uiso 1 1 calc R . .
C36 C -0.1213(2) -0.19906(16) 0.16863(15) 0.0279(6) Uani 1 1 d . . .
H36 H -0.1780 -0.2357 0.1885 0.033 Uiso 1 1 calc R . .
C37 C -0.0125(2) -0.13254(14) 0.21465(14) 0.0208(5) Uani 1 1 d . . .
C38 C 0.1442(2) -0.02755(14) 0.09296(14) 0.0210(6) Uani 1 1 d . . .
N39 N 0.24346(17) 0.02580(12) 0.14707(11) 0.0212(5) Uani 1 1 d . . .
N40 N 0.31882(19) 0.07398(13) 0.11279(12) 0.0228(5) Uani 1 1 d . . .
H40 H 0.3909 0.1147 0.1352 0.027 Uiso 1 1 calc R . .
C41 C 0.2680(2) 0.05072(15) 0.03966(14) 0.0239(6) Uani 1 1 d . . .
C42 C 0.1547(2) -0.01391(16) 0.02493(14) 0.0234(6) Uani 1 1 d . . .
H42 H 0.0972 -0.0425 -0.0211 0.028 Uiso 1 1 calc R . .
N43 N 0.32584(19) 0.08217(15) -0.01076(13) 0.0285(5) Uani 1 1 d . B .
H43 H 0.2880 0.0539 -0.0584 0.034 Uiso 1 1 calc R . .
C44 C 0.4366(2) 0.15349(18) 0.00793(15) 0.0287(6) Uani 1 1 d D . .
O45 O 0.48977(18) 0.20377(15) 0.07395(12) 0.0430(6) Uani 1 1 d . B .
C46A C 0.4808(9) 0.1570(9) -0.0621(6) 0.033(4) Uani 0.50 1 d PD B 1
C47A C 0.4173(9) 0.2060(8) -0.1092(5) 0.063(3) Uani 0.50 1 d PD B 1
H47A H 0.4263 0.2805 -0.0786 0.095 Uiso 0.50 1 calc PR B 1
H47B H 0.3369 0.1578 -0.1277 0.095 Uiso 0.50 1 calc PR B 1
H47C H 0.4478 0.2114 -0.1515 0.095 Uiso 0.50 1 calc PR B 1
C48A C 0.4661(8) 0.0411(5) -0.1104(5) 0.057(2) Uani 0.50 1 d PD B 1
H48A H 0.5051 0.0079 -0.0802 0.086 Uiso 0.50 1 calc PR B 1
H48B H 0.4982 0.0471 -0.1520 0.086 Uiso 0.50 1 calc PR B 1
H48C H 0.3854 -0.0062 -0.1300 0.086 Uiso 0.50 1 calc PR B 1
C49A C 0.6060(8) 0.2371(12) -0.0317(6) 0.168(10) Uani 0.50 1 d PD B 1
H49A H 0.6115 0.3105 -0.0015 0.252 Uiso 0.50 1 calc PR B 1
H49B H 0.6372 0.2443 -0.0735 0.252 Uiso 0.50 1 calc PR B 1
H49C H 0.6486 0.2075 -0.0008 0.252 Uiso 0.50 1 calc PR B 1
C46B C 0.4926(15) 0.1736(13) -0.0525(9) 0.019(6) Uiso 0.25 1 d PD B 2
C47B C 0.4156(14) 0.1796(12) -0.1180(8) 0.036(4) Uiso 0.25 1 d PD B 2
H47D H 0.4568 0.1943 -0.1544 0.054 Uiso 0.25 1 calc PR B 2
H47E H 0.3890 0.2398 -0.1009 0.054 Uiso 0.25 1 calc PR B 2
H47F H 0.3507 0.1086 -0.1413 0.054 Uiso 0.25 1 calc PR B 2
C48B C 0.5250(11) 0.0721(8) -0.0790(8) 0.033(3) Uiso 0.25 1 d PD B 2
H48D H 0.5582 0.0774 -0.1203 0.049 Uiso 0.25 1 calc PR B 2
H48E H 0.4573 0.0035 -0.0960 0.049 Uiso 0.25 1 calc PR B 2
H48F H 0.5801 0.0708 -0.0376 0.049 Uiso 0.25 1 calc PR B 2
C49B C 0.6038(12) 0.2746(9) -0.0202(10) 0.041(3) Uiso 0.25 1 d PD B 2
H49D H 0.6354 0.2889 -0.0607 0.062 Uiso 0.25 1 calc PR B 2
H49E H 0.6573 0.2600 0.0148 0.062 Uiso 0.25 1 calc PR B 2
H49F H 0.5902 0.3400 0.0062 0.062 Uiso 0.25 1 calc PR B 2
C46C C 0.4917(16) 0.1688(15) -0.0541(10) 0.051(16) Uiso 0.25 1 d PD B 3
C47C C 0.5056(14) 0.2844(9) -0.0575(8) 0.058(3) Uiso 0.25 1 d PD B 3
H47G H 0.5496 0.3404 -0.0084 0.087 Uiso 0.25 1 calc PR B 3
H47H H 0.4310 0.2883 -0.0715 0.087 Uiso 0.25 1 calc PR B 3
H47I H 0.5452 0.2990 -0.0947 0.087 Uiso 0.25 1 calc PR B 3
C48C C 0.4229(14) 0.0794(11) -0.1291(7) 0.072(4) Uiso 0.25 1 d PD B 3
H48G H 0.4184 0.0063 -0.1262 0.108 Uiso 0.25 1 calc PR B 3
H48H H 0.4594 0.0946 -0.1675 0.108 Uiso 0.25 1 calc PR B 3
H48I H 0.3466 0.0797 -0.1420 0.108 Uiso 0.25 1 calc PR B 3
C49C C 0.6079(11) 0.1614(10) -0.0305(9) 0.057(4) Uiso 0.25 1 d PD B 3
H49G H 0.6537 0.2216 0.0165 0.086 Uiso 0.25 1 calc PR B 3
H49H H 0.6461 0.1686 -0.0693 0.086 Uiso 0.25 1 calc PR B 3
H49I H 0.5978 0.0893 -0.0236 0.086 Uiso 0.25 1 calc PR B 3
C50 C 0.0276(2) -0.11211(14) 0.29476(14) 0.0209(5) Uani 1 1 d . . .
N51 N 0.13704(17) -0.04428(12) 0.32921(11) 0.0211(5) Uani 1 1 d . . .
N52 N 0.15328(18) -0.03759(12) 0.40186(11) 0.0204(5) Uani 1 1 d . . .
H52 H 0.2176 0.0023 0.4369 0.024 Uiso 1 1 calc R . .
C53 C 0.0573(2) -0.10054(15) 0.41372(14) 0.0231(6) Uani 1 1 d . . .
C54 C -0.0253(2) -0.14944(16) 0.34623(15) 0.0248(6) Uani 1 1 d . . .
H54 H -0.1015 -0.1978 0.3365 0.030 Uiso 1 1 calc R . .
N55 N 0.05486(19) -0.11171(14) 0.48342(12) 0.0249(5) Uani 1 1 d . . .
H55 H -0.0114 -0.1403 0.4908 0.030 Uiso 1 1 calc R . .
C56 C 0.1502(2) -0.08057(17) 0.54121(15) 0.0253(6) Uani 1 1 d . . .
O57 O 0.24499(17) -0.03020(13) 0.53628(11) 0.0310(5) Uani 1 1 d . . .
C58 C 0.1355(3) -0.11545(19) 0.60977(16) 0.0323(7) Uani 1 1 d . . .
C59 C 0.2126(3) -0.0152(3) 0.68021(18) 0.0479(8) Uani 1 1 d . . .
H59A H 0.2914 0.0049 0.6789 0.072 Uiso 1 1 calc R . .
H59B H 0.2050 -0.0354 0.7249 0.072 Uiso 1 1 calc R . .
H59C H 0.1903 0.0485 0.6814 0.072 Uiso 1 1 calc R . .
C60 C 0.1780(4) -0.2116(3) 0.6048(2) 0.0583(11) Uani 1 1 d . . .
H60A H 0.1276 -0.2766 0.5616 0.087 Uiso 1 1 calc R . .
H60B H 0.1787 -0.2312 0.6504 0.087 Uiso 1 1 calc R . .
H60C H 0.2547 -0.1881 0.5994 0.087 Uiso 1 1 calc R . .
C61 C 0.0139(3) -0.1507(2) 0.61551(18) 0.0374(7) Uani 1 1 d . . .
H61A H -0.0127 -0.0898 0.6157 0.056 Uiso 1 1 calc R . .
H61B H 0.0118 -0.1676 0.6618 0.056 Uiso 1 1 calc R . .
H61C H -0.0351 -0.2170 0.5727 0.056 Uiso 1 1 calc R . .
Cl62 Cl 0.71513(6) -0.30635(4) 0.39827(4) 0.03289(18) Uani 1 1 d . . .
O63 O 0.6450(3) -0.26821(18) 0.3561(2) 0.1244(17) Uani 1 1 d . . .
O64 O 0.7639(3) -0.36241(17) 0.34845(19) 0.0881(12) Uani 1 1 d . . .
O65 O 0.8007(2) -0.21243(17) 0.45663(15) 0.0600(7) Uani 1 1 d . . .
O66 O 0.6488(3) -0.38541(17) 0.42572(16) 0.0737(9) Uani 1 1 d . . .
Cl67 Cl -0.10866(6) 0.18555(4) 0.16167(4) 0.03158(17) Uani 1 1 d . . .
O68 O -0.1809(2) 0.20670(16) 0.10695(13) 0.0475(6) Uani 1 1 d . . .
O69 O -0.1541(2) 0.07039(13) 0.15729(12) 0.0525(7) Uani 1 1 d . . .
O70 O 0.00217(19) 0.20908(17) 0.14820(13) 0.0485(6) Uani 1 1 d . . .
O71 O -0.09373(19) 0.25646(13) 0.23658(11) 0.0444(6) Uani 1 1 d . . .
C72 C 0.6592(3) 0.3703(2) 0.3619(2) 0.0640(11) Uani 1 1 d . . .
H72A H 0.6244 0.4255 0.3724 0.096 Uiso 1 1 calc R . .
H72B H 0.7310 0.4038 0.3516 0.096 Uiso 1 1 calc R . .
H72C H 0.6732 0.3459 0.4052 0.096 Uiso 1 1 calc R . .
C73 C 0.5825(3) 0.2734(2) 0.2961(2) 0.0425(8) Uani 1 1 d . . .
N74 N 0.5216(3) 0.1993(2) 0.24677(18) 0.0545(8) Uani 1 1 d . . .
C75 C 0.7323(3) 0.4183(3) 0.1842(3) 0.0674(12) Uani 1 1 d . . .
H75A H 0.7906 0.3907 0.2004 0.101 Uiso 1 1 calc R . .
H75B H 0.6602 0.3552 0.1583 0.101 Uiso 1 1 calc R . .
H75C H 0.7242 0.4684 0.2278 0.101 Uiso 1 1 calc R . .
C76 C 0.7647(4) 0.4785(3) 0.1337(3) 0.0798(14) Uani 1 1 d . . .
N77 N 0.7926(5) 0.5254(3) 0.0940(3) 0.133(2) Uani 1 1 d . . .
C78 C 0.0033(3) -0.3919(2) -0.03853(19) 0.0551(10) Uani 1 1 d . . .
H78A H -0.0728 -0.4340 -0.0373 0.083 Uiso 1 1 calc R . .
H78B H 0.0331 -0.4432 -0.0659 0.083 Uiso 1 1 calc R . .
H78C H -0.0002 -0.3374 -0.0635 0.083 Uiso 1 1 calc R . .
C79 C 0.0770(3) -0.33407(18) 0.03737(18) 0.0357(7) Uani 1 1 d . . .
N80 N 0.1335(2) -0.28893(18) 0.09670(17) 0.0521(8) Uani 1 1 d . . .

loop_
_atom_site_aniso_label
_atom_site_aniso_U_11
_atom_site_aniso_U_22
_atom_site_aniso_U_33
_atom_site_aniso_U_23
_atom_site_aniso_U_13
_atom_site_aniso_U_12
Fe1 0.0208(2) 0.01747(11) 0.0141(2) 0.00451(10) 0.00268(16) 0.00709(11)
N2 0.0210(12) 0.0174(6) 0.0186(12) 0.0048(6) 0.0034(10) 0.0073(6)
C3 0.0237(14) 0.0184(7) 0.0198(14) 0.0046(7) 0.0033(12) 0.0078(8)
C4 0.0317(16) 0.0223(8) 0.0260(16) 0.0016(8) 0.0015(13) 0.0100(9)
C5 0.0242(15) 0.0258(9) 0.0222(16) -0.0004(8) -0.0113(12) 0.0076(9)
C6 0.0251(15) 0.0244(8) 0.0279(16) 0.0044(9) -0.0007(13) 0.0099(9)
C7 0.0211(14) 0.0187(7) 0.0189(14) 0.0054(7) 0.0042(12) 0.0063(7)
C8 0.0204(13) 0.0177(7) 0.0187(14) 0.0040(7) 0.0019(11) 0.0070(7)
N9 0.0203(12) 0.0193(6) 0.0182(12) 0.0062(6) -0.0007(10) 0.0089(6)
N10 0.0234(12) 0.0187(6) 0.0194(12) 0.0043(6) -0.0009(10) 0.0095(7)
C11 0.0231(14) 0.0173(7) 0.0240(15) 0.0038(8) -0.0016(13) 0.0086(8)
C12 0.0291(16) 0.0186(8) 0.0243(16) 0.0011(8) -0.0007(13) 0.0099(8)
N13 0.0297(13) 0.0188(7) 0.0367(15) 0.0019(7) -0.0048(11) 0.0123(7)
C14 0.0326(17) 0.0190(8) 0.0405(19) 0.0021(9) -0.0033(15) 0.0102(9)
O15 0.0574(17) 0.0221(8) 0.129(3) -0.0136(11) -0.0489(17) 0.0180(9)
C16 0.0261(15) 0.0215(8) 0.0414(19) 0.0058(9) 0.0046(14) 0.0118(8)
C17 0.038(2) 0.0437(13) 0.060(3) 0.0133(13) 0.0155(19) 0.0182(12)
C18 0.045(2) 0.0329(10) 0.041(2) 0.0100(11) 0.0013(16) 0.0179(11)
C19 0.0360(17) 0.0214(8) 0.052(2) 0.0061(10) -0.0006(15) 0.0150(9)
C20 0.0208(14) 0.0193(7) 0.0194(14) 0.0064(7) 0.0034(12) 0.0080(8)
N21 0.0255(12) 0.0174(6) 0.0176(12) 0.0032(6) 0.0043(10) 0.0090(7)
N22 0.0253(12) 0.0174(6) 0.0194(12) 0.0027(6) 0.0020(10) 0.0101(7)
C23 0.0280(15) 0.0195(7) 0.0235(14) 0.0073(8) 0.0078(12) 0.0111(8)
C24 0.0213(14) 0.0221(8) 0.0195(14) 0.0063(8) 0.0009(12) 0.0090(8)
N25 0.0292(13) 0.0230(7) 0.0268(13) 0.0054(7) 0.0009(11) 0.0158(7)
C26 0.0314(16) 0.0206(8) 0.0275(16) 0.0065(8) 0.0076(14) 0.0122(9)
O27 0.0373(13) 0.0277(7) 0.0397(14) 0.0000(7) -0.0064(11) 0.0175(7)
C28 0.0330(16) 0.0233(8) 0.0341(18) 0.0042(9) 0.0009(14) 0.0159(9)
C29A 0.179(19) 0.068(7) 0.129(14) 0.057(9) 0.122(15) 0.085(10)
C30A 0.051(6) 0.016(3) 0.101(10) 0.009(4) 0.011(6) 0.007(3)
C31A 0.109(13) 0.037(6) 0.103(13) -0.007(5) -0.032(9) 0.048(7)
C29B 0.118(10) 0.068(7) 0.144(15) 0.053(8) 0.099(11) 0.075(7)
C30B 0.076(10) 0.050(6) 0.095(11) -0.043(6) -0.056(9) 0.044(6)
C31B 0.075(7) 0.028(3) 0.038(6) 0.017(4) 0.008(6) 0.021(4)
N32 0.0239(12) 0.0193(6) 0.0161(12) 0.0060(6) 0.0046(10) 0.0080(7)
C33 0.0236(14) 0.0208(7) 0.0167(14) 0.0069(7) 0.0026(12) 0.0101(8)
C34 0.0289(16) 0.0289(9) 0.0154(14) 0.0072(8) 0.0000(13) 0.0101(9)
C35 0.0212(16) 0.0349(10) 0.0270(17) 0.0081(10) -0.0024(13) 0.0046(9)
C36 0.0232(15) 0.0298(9) 0.0237(16) 0.0095(9) 0.0023(13) 0.0031(9)
C37 0.0189(14) 0.0231(8) 0.0195(14) 0.0083(8) 0.0042(12) 0.0067(8)
C38 0.0241(14) 0.0210(7) 0.0167(14) 0.0050(7) 0.0039(12) 0.0090(8)
N39 0.0231(12) 0.0205(6) 0.0194(12) 0.0075(7) 0.0065(10) 0.0064(7)
N40 0.0249(12) 0.0248(7) 0.0184(12) 0.0097(7) 0.0074(10) 0.0062(7)
C41 0.0301(16) 0.0238(8) 0.0174(15) 0.0074(8) 0.0058(13) 0.0100(8)
C42 0.0248(15) 0.0288(9) 0.0154(14) 0.0084(8) 0.0023(12) 0.0096(9)
N43 0.0299(14) 0.0371(9) 0.0174(13) 0.0128(8) 0.0067(11) 0.0083(8)
C44 0.0291(16) 0.0344(10) 0.0244(17) 0.0152(10) 0.0070(14) 0.0105(10)
O45 0.0330(13) 0.0512(10) 0.0309(14) 0.0144(9) 0.0059(11) -0.0011(9)
C46A 0.035(5) 0.045(5) 0.018(5) 0.016(3) 0.013(4) 0.005(3)
C47A 0.116(8) 0.084(6) 0.066(6) 0.066(5) 0.073(6) 0.078(6)
C48A 0.078(7) 0.053(3) 0.067(6) 0.026(4) 0.056(6) 0.034(4)
C49A 0.052(8) 0.29(2) 0.052(8) 0.039(11) 0.023(6) -0.073(11)
C50 0.0234(14) 0.0223(8) 0.0161(14) 0.0066(8) 0.0024(12) 0.0089(8)
N51 0.0268(13) 0.0218(7) 0.0145(12) 0.0073(6) 0.0028(10) 0.0095(7)
N52 0.0231(12) 0.0244(7) 0.0139(11) 0.0083(7) 0.0034(10) 0.0088(7)
C53 0.0284(15) 0.0243(8) 0.0223(15) 0.0122(8) 0.0094(13) 0.0125(8)
C54 0.0228(15) 0.0270(8) 0.0250(15) 0.0117(9) 0.0084(13) 0.0068(8)
N55 0.0231(13) 0.0358(8) 0.0206(13) 0.0153(8) 0.0084(11) 0.0115(8)
C56 0.0312(17) 0.0311(9) 0.0195(15) 0.0111(9) 0.0063(14) 0.0178(10)
O57 0.0295(12) 0.0406(8) 0.0261(12) 0.0168(7) 0.0069(10) 0.0133(7)
C58 0.0379(19) 0.0440(11) 0.0274(17) 0.0200(11) 0.0159(15) 0.0213(11)
C59 0.044(2) 0.0723(18) 0.0244(19) 0.0191(14) 0.0076(17) 0.0174(15)
C60 0.089(3) 0.0778(19) 0.062(3) 0.0540(19) 0.045(3) 0.064(2)
C61 0.040(2) 0.0520(13) 0.0297(18) 0.0234(12) 0.0154(16) 0.0183(12)
Cl62 0.0277(4) 0.0330(2) 0.0367(4) 0.0117(2) 0.0061(3) 0.0115(2)
O63 0.113(3) 0.0441(11) 0.143(4) 0.0080(15) -0.090(2) 0.0226(14)
O64 0.087(2) 0.0511(11) 0.123(3) 0.0077(13) 0.079(2) 0.0113(12)
O65 0.0433(15) 0.0568(11) 0.0526(18) 0.0011(10) -0.0043(13) 0.0071(10)
O66 0.097(2) 0.0520(11) 0.070(2) 0.0178(11) 0.0525(18) 0.0109(12)
Cl67 0.0319(4) 0.0311(2) 0.0214(4) 0.0073(2) -0.0003(3) 0.0040(2)
O68 0.0486(15) 0.0632(11) 0.0298(14) 0.0141(9) -0.0020(12) 0.0285(10)
O69 0.0770(18) 0.0308(8) 0.0340(14) 0.0088(7) 0.0137(13) 0.0029(9)
O70 0.0306(14) 0.0767(13) 0.0339(15) 0.0245(10) 0.0060(12) 0.0117(10)
O71 0.0542(15) 0.0366(8) 0.0229(12) 0.0004(7) 0.0018(11) 0.0046(8)
C72 0.068(3) 0.0376(13) 0.068(3) 0.0164(14) -0.004(2) 0.0099(14)
C73 0.0344(19) 0.0454(13) 0.051(2) 0.0273(14) 0.0052(18) 0.0144(12)
N74 0.048(2) 0.0562(14) 0.046(2) 0.0185(13) 0.0035(16) 0.0076(13)
C75 0.051(2) 0.0538(16) 0.080(3) 0.0052(17) 0.009(2) 0.0159(16)
C76 0.084(3) 0.0457(16) 0.086(4) 0.0071(19) 0.008(3) 0.0134(18)
N77 0.188(6) 0.062(2) 0.126(5) 0.028(2) 0.046(4) 0.018(3)
C78 0.072(3) 0.0387(12) 0.037(2) 0.0117(12) -0.0081(19) 0.0113(14)
C79 0.0328(17) 0.0285(9) 0.039(2) 0.0089(11) -0.0044(16) 0.0124(10)
N80 0.0552(19) 0.0389(10) 0.048(2) 0.0008(11) -0.0143(16) 0.0268(11)

loop_
_atom_type_symbol
_atom_type_description
_atom_type_scat_dispersion_real
_atom_type_scat_dispersion_imag
_atom_type_scat_source
C C 0.0033 0.0016 'International Tables Vol C Tables 4.2.6.8 and 6.1.1.4'
H H 0.0000 0.0000 'International Tables Vol C Tables 4.2.6.8 and 6.1.1.4'
N N 0.0061 0.0033 'International Tables Vol C Tables 4.2.6.8 and 6.1.1.4'
O O 0.0106 0.0060 'International Tables Vol C Tables 4.2.6.8 and 6.1.1.4'
Cl Cl 0.1484 0.1585 'International Tables Vol C Tables 4.2.6.8 and 6.1.1.4'
Fe Fe 0.3463 0.8444 'International Tables Vol C Tables 4.2.6.8 and 6.1.1.4'

loop_
_geom_angle_atom_site_label_1
_geom_angle_atom_site_label_2
_geom_angle_atom_site_label_3
_geom_angle
N2 Fe1 N32 158.91(7)
N2 Fe1 N39 125.39(7)
N32 Fe1 N39 74.31(8)
N2 Fe1 N9 74.24(7)
N32 Fe1 N9 99.78(7)
N39 Fe1 N9 91.88(7)
N2 Fe1 N51 87.07(8)
N32 Fe1 N51 72.57(8)
N39 Fe1 N51 146.67(8)
N9 Fe1 N51 90.10(6)
N2 Fe1 N21 74.41(7)
N32 Fe1 N21 111.39(6)
N39 Fe1 N21 102.07(7)
N9 Fe1 N21 148.23(8)
N51 Fe1 N21 93.34(7)
C7 N2 C3 119.9(2)
C7 N2 Fe1 120.16(12)
C3 N2 Fe1 119.62(17)
N2 C3 C4 121.2(2)
N2 C3 C8 112.6(2)
C4 C3 C8 126.15(17)
C3 C4 C5 118.75(18)
C3 C4 H4 120.6
C5 C4 H4 120.6
C4 C5 C6 120.0(2)
C4 C5 H5 120.0
C6 C5 H5 120.0
C7 C6 C5 118.1(2)
C7 C6 H6 120.9
C5 C6 H6 120.9
N2 C7 C6 121.96(17)
N2 C7 C20 112.6(2)
C6 C7 C20 125.4(2)
N9 C8 C12 111.1(2)
N9 C8 C3 117.00(15)
C12 C8 C3 131.9(2)
C8 N9 N10 105.82(15)
C8 N9 Fe1 115.82(15)
N10 N9 Fe1 138.16(15)
N9 N10 C11 110.6(2)
N9 N10 H10 124.7
C11 N10 H10 124.7
N10 C11 C12 108.23(18)
N10 C11 N13 117.5(2)
C12 C11 N13 134.29(18)
C11 C12 C8 104.26(19)
C11 C12 H12 127.9
C8 C12 H12 127.9
C14 N13 C11 123.5(2)
C14 N13 H13 118.3
C11 N13 H13 118.3
O15 C14 N13 120.8(2)
O15 C14 C16 124.28(18)
N13 C14 C16 114.9(2)
C18 C16 C17 110.6(3)
C18 C16 C14 111.88(19)
C17 C16 C14 107.8(2)
C18 C16 C19 109.0(2)
C17 C16 C19 109.86(19)
C14 C16 C19 107.6(2)
C16 C17 H17A 109.5
C16 C17 H17B 109.5
H17A C17 H17B 109.5
C16 C17 H17C 109.5
H17A C17 H17C 109.5
H17B C17 H17C 109.5
C16 C18 H18A 109.5
C16 C18 H18B 109.5
H18A C18 H18B 109.5
C16 C18 H18C 109.5
H18A C18 H18C 109.5
H18B C18 H18C 109.5
C16 C19 H19A 109.5
C16 C19 H19B 109.5
H19A C19 H19B 109.5
C16 C19 H19C 109.5
H19A C19 H19C 109.5
H19B C19 H19C 109.5
N21 C20 C24 112.50(17)
N21 C20 C7 117.95(19)
C24 C20 C7 129.5(2)
C20 N21 N22 105.16(18)
C20 N21 Fe1 114.64(11)
N22 N21 Fe1 140.16(17)
C23 N22 N21 110.80(19)
C23 N22 H22 124.6
N21 N22 H22 124.6
N22 C23 C24 108.55(17)
N22 C23 N25 124.7(2)
C24 C23 N25 126.7(2)
C23 C24 C20 103.0(2)
C23 C24 H24 128.5
C20 C24 H24 128.5
C26 N25 C23 124.4(2)
C26 N25 H25 117.8
C23 N25 H25 117.8
O27 C26 N25 120.52(18)
O27 C26 C28 123.3(2)
N25 C26 C28 116.2(2)
C31A C28 C29A 112.4(9)
C31A C28 C26 114.2(6)
C29A C28 C26 107.8(7)
C31A C28 C30A 109.5(7)
C29A C28 C30A 107.1(9)
C26 C28 C30A 105.4(6)
C30B C28 C31B 111.2(8)
C30B C28 C29B 108.8(9)
C31B C28 C29B 108.7(9)
C30B C28 C26 108.9(6)
C31B C28 C26 112.3(6)
C29B C28 C26 106.7(6)
C28 C29A H29A 109.5
C28 C29A H29B 109.5
H29A C29A H29B 109.5
C28 C29A H29C 109.5
H29A C29A H29C 109.5
H29B C29A H29C 109.5
C28 C30A H30A 109.5
C28 C30A H30B 109.5
H30A C30A H30B 109.5
C28 C30A H30C 109.5
H30A C30A H30C 109.5
H30B C30A H30C 109.5
C28 C31A H31A 109.5
C28 C31A H31B 109.5
H31A C31A H31B 109.5
C28 C31A H31C 109.5
H31A C31A H31C 109.5
H31B C31A H31C 109.5
C28 C29B H29D 109.5
C28 C29B H29E 109.5
H29D C29B H29E 109.5
C28 C29B H29F 109.5
H29D C29B H29F 109.5
H29E C29B H29F 109.5
C28 C30B H30D 109.5
C28 C30B H30E 109.5
H30D C30B H30E 109.5
C28 C30B H30F 109.5
H30D C30B H30F 109.5
H30E C30B H30F 109.5
C28 C31B H31D 109.5
C28 C31B H31E 109.5
H31D C31B H31E 109.5
C28 C31B H31F 109.5
H31D C31B H31F 109.5
H31E C31B H31F 109.5
C33 N32 C37 119.9(2)
C33 N32 Fe1 119.13(15)
C37 N32 Fe1 120.78(17)
N32 C33 C34 122.1(2)
N32 C33 C38 113.2(2)
C34 C33 C38 124.7(2)
C35 C34 C33 117.8(3)
C35 C34 H34 121.1
C33 C34 H34 121.1
C36 C35 C34 120.0(2)
C36 C35 H35 120.0
C34 C35 H35 120.0
C37 C36 C35 119.0(2)
C37 C36 H36 120.5
C35 C36 H36 120.5
N32 C37 C36 121.1(2)
N32 C37 C50 112.9(2)
C36 C37 C50 126.0(2)
N39 C38 C42 111.8(2)
N39 C38 C33 116.8(2)
C42 C38 C33 131.4(2)
C38 N39 N40 104.8(2)
C38 N39 Fe1 116.49(15)
N40 N39 Fe1 138.75(17)
C41 N40 N39 111.1(2)
C41 N40 H40 124.5
N39 N40 H40 124.5
N40 C41 C42 107.9(2)
N40 C41 N43 123.8(2)
C42 C41 N43 128.1(2)
C41 C42 C38 104.4(2)
C41 C42 H42 127.8
C38 C42 H42 127.8
C44 N43 C41 125.5(2)
C44 N43 H43 117.2
C41 N43 H43 117.2
O45 C44 N43 119.8(2)
O45 C44 C46B 119.7(7)
N43 C44 C46B 120.5(7)
O45 C44 C46C 121.0(8)
N43 C44 C46C 119.2(8)
O45 C44 C46A 127.5(5)
N43 C44 C46A 112.6(5)
C47A C46A C48A 108.8(8)
C47A C46A C49A 107.9(9)
C48A C46A C49A 112.2(9)
C47A C46A C44 109.8(7)
C48A C46A C44 111.8(7)
C49A C46A C44 106.1(7)
C46A C47A H47A 109.5
C46A C47A H47B 109.5
H47A C47A H47B 109.5
C46A C47A H47C 109.5
H47A C47A H47C 109.5
H47B C47A H47C 109.5
C46A C48A H48A 109.5
C46A C48A H48B 109.5
H48A C48A H48B 109.5
C46A C48A H48C 109.5
H48A C48A H48C 109.5
H48B C48A H48C 109.5
C46A C49A H49A 109.5
C46A C49A H49B 109.5
H49A C49A H49B 109.5
C46A C49A H49C 109.5
H49A C49A H49C 109.5
H49B C49A H49C 109.5
C47B C46B C44 113.2(12)
C47B C46B C49B 112.4(12)
C44 C46B C49B 111.2(12)
C47B C46B C48B 108.8(12)
C44 C46B C48B 104.9(10)
C49B C46B C48B 105.7(11)
C46B C47B H47D 109.5
C46B C47B H47E 109.5
H47D C47B H47E 109.5
C46B C47B H47F 109.5
H47D C47B H47F 109.5
H47E C47B H47F 109.5
C46B C48B H48D 109.5
C46B C48B H48E 109.5
H48D C48B H48E 109.5
C46B C48B H48F 109.5
H48D C48B H48F 109.5
H48E C48B H48F 109.5
C46B C49B H49D 109.5
C46B C49B H49E 109.5
H49D C49B H49E 109.5
C46B C49B H49F 109.5
H49D C49B H49F 109.5
H49E C49B H49F 109.5
C48C C46C C47C 111.1(13)
C48C C46C C44 112.3(13)
C47C C46C C44 107.2(12)
C48C C46C C49C 109.5(13)
C47C C46C C49C 110.4(13)
C44 C46C C49C 106.2(12)
C46C C47C H47G 109.5
C46C C47C H47H 109.5
H47G C47C H47H 109.5
C46C C47C H47I 109.5
H47G C47C H47I 109.5
H47H C47C H47I 109.5
C46C C48C H48G 109.5
C46C C48C H48H 109.5
H48G C48C H48H 109.5
C46C C48C H48I 109.5
H48G C48C H48I 109.5
H48H C48C H48I 109.5
C46C C49C H49G 109.5
C46C C49C H49H 109.5
H49G C49C H49H 109.5
C46C C49C H49I 109.5
H49G C49C H49I 109.5
H49H C49C H49I 109.5
N51 C50 C54 110.5(2)
N51 C50 C37 116.5(2)
C54 C50 C37 133.0(2)
C50 N51 N52 105.50(19)
C50 N51 Fe1 116.80(16)
N52 N51 Fe1 137.47(16)
N51 N52 C53 111.4(2)
N51 N52 H52 124.3
C53 N52 H52 124.3
N52 C53 C54 107.4(2)
N52 C53 N55 122.0(2)
C54 C53 N55 130.5(2)
C53 C54 C50 105.2(2)
C53 C54 H54 127.4
C50 C54 H54 127.4
C56 N55 C53 123.8(2)
C56 N55 H55 118.1
C53 N55 H55 118.1
O57 C56 N55 120.7(2)
O57 C56 C58 121.4(3)
N55 C56 C58 117.9(2)
C56 C58 C61 114.1(3)
C56 C58 C60 106.2(2)
C61 C58 C60 111.0(2)
C56 C58 C59 107.8(2)
C61 C58 C59 108.6(2)
C60 C58 C59 109.0(3)
C58 C59 H59A 109.5
C58 C59 H59B 109.5
H59A C59 H59B 109.5
C58 C59 H59C 109.5
H59A C59 H59C 109.5
H59B C59 H59C 109.5
C58 C60 H60A 109.5
C58 C60 H60B 109.5
H60A C60 H60B 109.5
C58 C60 H60C 109.5
H60A C60 H60C 109.5
H60B C60 H60C 109.5
C58 C61 H61A 109.5
C58 C61 H61B 109.5
H61A C61 H61B 109.5
C58 C61 H61C 109.5
H61A C61 H61C 109.5
H61B C61 H61C 109.5
O63 Cl62 O66 109.8(2)
O63 Cl62 O65 108.63(15)
O66 Cl62 O65 112.62(17)
O63 Cl62 O64 107.0(2)
O66 Cl62 O64 107.76(14)
O65 Cl62 O64 110.87(16)
O68 Cl67 O69 110.77(14)
O68 Cl67 O71 111.00(13)
O69 Cl67 O71 109.15(12)
O68 Cl67 O70 109.33(14)
O69 Cl67 O70 108.24(14)
O71 Cl67 O70 108.28(13)
C73 C72 H72A 109.5
C73 C72 H72B 109.5
H72A C72 H72B 109.5
C73 C72 H72C 109.5
H72A C72 H72C 109.5
H72B C72 H72C 109.5
N74 C73 C72 178.2(4)
C76 C75 H75A 109.5
C76 C75 H75B 109.5
H75A C75 H75B 109.5
C76 C75 H75C 109.5
H75A C75 H75C 109.5
H75B C75 H75C 109.5
N77 C76 C75 178.3(6)
C79 C78 H78A 109.5
C79 C78 H78B 109.5
H78A C78 H78B 109.5
C79 C78 H78C 109.5
H78A C78 H78C 109.5
H78B C78 H78C 109.5
N80 C79 C78 179.3(3)

loop_
_geom_bond_atom_site_label_1
_geom_bond_atom_site_label_2
_geom_bond_distance
Fe1 N2 2.134(2)
Fe1 N32 2.163(2)
Fe1 N39 2.174(2)
Fe1 N9 2.1952(15)
Fe1 N51 2.2268(19)
Fe1 N21 2.2291(18)
N2 C7 1.358(3)
N2 C3 1.361(2)
C3 C4 1.390(4)
C3 C8 1.478(3)
C4 C5 1.396(4)
C4 H4 0.9500
C5 C6 1.407(3)
C5 H5 0.9500
C6 C7 1.385(4)
C6 H6 0.9500
C7 C20 1.487(2)
C8 N9 1.344(3)
C8 C12 1.419(2)
N9 N10 1.356(3)
N10 C11 1.371(2)
N10 H10 0.8800
C11 C12 1.374(4)
C11 N13 1.402(3)
C12 H12 0.9500
N13 C14 1.372(2)
N13 H13 0.8800
C14 O15 1.201(4)
C14 C16 1.547(4)
C16 C18 1.532(4)
C16 C17 1.541(4)
C16 C19 1.547(3)
C17 H17A 0.9800
C17 H17B 0.9800
C17 H17C 0.9800
C18 H18A 0.9800
C18 H18B 0.9800
C18 H18C 0.9800
C19 H19A 0.9800
C19 H19B 0.9800
C19 H19C 0.9800
C20 N21 1.341(3)
C20 C24 1.410(3)
N21 N22 1.3665(19)
N22 C23 1.357(3)
N22 H22 0.8800
C23 C24 1.399(3)
C23 N25 1.402(2)
C24 H24 0.9500
N25 C26 1.387(3)
N25 H25 0.8800
C26 O27 1.217(3)
C26 C28 1.546(3)
C28 C31A 1.484(11)
C28 C29A 1.515(11)
C28 C30A 1.563(10)
C28 C30B 1.506(10)
C28 C31B 1.511(10)
C28 C29B 1.531(11)
C29A H29A 0.9800
C29A H29B 0.9800
C29A H29C 0.9800
C30A H30A 0.9800
C30A H30B 0.9800
C30A H30C 0.9800
C31A H31A 0.9800
C31A H31B 0.9800
C31A H31C 0.9800
C29B H29D 0.9800
C29B H29E 0.9800
C29B H29F 0.9800
C30B H30D 0.9800
C30B H30E 0.9800
C30B H30F 0.9800
C31B H31D 0.9800
C31B H31E 0.9800
C31B H31F 0.9800
N32 C33 1.343(3)
N32 C37 1.361(3)
C33 C34 1.403(4)
C33 C38 1.481(3)
C34 C35 1.398(4)
C34 H34 0.9500
C35 C36 1.393(4)
C35 H35 0.9500
C36 C37 1.391(4)
C36 H36 0.9500
C37 C50 1.464(4)
C38 N39 1.349(3)
C38 C42 1.396(3)
N39 N40 1.366(3)
N40 C41 1.355(3)
N40 H40 0.8800
C41 C42 1.386(3)
C41 N43 1.401(3)
C42 H42 0.9500
N43 C44 1.374(3)
N43 H43 0.8800
C44 O45 1.229(3)
C44 C46B 1.519(16)
C44 C46C 1.526(17)
C44 C46A 1.567(9)
C46A C47A 1.521(11)
C46A C48A 1.527(11)
C46A C49A 1.542(11)
C47A H47A 0.9800
C47A H47B 0.9800
C47A H47C 0.9800
C48A H48A 0.9800
C48A H48B 0.9800
C48A H48C 0.9800
C49A H49A 0.9800
C49A H49B 0.9800
C49A H49C 0.9800
C46B C47B 1.500(16)
C46B C49B 1.525(16)
C46B C48B 1.540(14)
C47B H47D 0.9800
C47B H47E 0.9800
C47B H47F 0.9800
C48B H48D 0.9800
C48B H48E 0.9800
C48B H48F 0.9800
C49B H49D 0.9800
C49B H49E 0.9800
C49B H49F 0.9800
C46C C48C 1.520(17)
C46C C47C 1.522(17)
C46C C49C 1.538(17)
C47C H47G 0.9800
C47C H47H 0.9800
C47C H47I 0.9800
C48C H48G 0.9800
C48C H48H 0.9800
C48C H48I 0.9800
C49C H49G 0.9800
C49C H49H 0.9800
C49C H49I 0.9800
C50 N51 1.353(3)
C50 C54 1.412(3)
N51 N52 1.355(3)
N52 C53 1.364(3)
N52 H52 0.8800
C53 C54 1.378(4)
C53 N55 1.396(3)
C54 H54 0.9500
N55 C56 1.376(4)
N55 H55 0.8800
C56 O57 1.239(3)
C56 C58 1.535(4)
C58 C61 1.535(4)
C58 C60 1.541(3)
C58 C59 1.547(4)
C59 H59A 0.9800
C59 H59B 0.9800
C59 H59C 0.9800
C60 H60A 0.9800
C60 H60B 0.9800
C60 H60C 0.9800
C61 H61A 0.9800
C61 H61B 0.9800
C61 H61C 0.9800
Cl62 O63 1.411(3)
Cl62 O66 1.421(2)
Cl62 O65 1.427(2)
Cl62 O64 1.429(2)
Cl67 O68 1.428(2)
Cl67 O69 1.4419(17)
Cl67 O71 1.4550(19)
Cl67 O70 1.460(2)
C72 C73 1.478(5)
C72 H72A 0.9800
C72 H72B 0.9800
C72 H72C 0.9800
C73 N74 1.128(4)
C75 C76 1.454(7)
C75 H75A 0.9800
C75 H75B 0.9800
C75 H75C 0.9800
C76 N77 1.146(7)
C78 C79 1.454(5)
C78 H78A 0.9800
C78 H78B 0.9800
C78 H78C 0.9800
C79 N80 1.133(4)

loop_
_geom_hbond_atom_site_label_D
_geom_hbond_atom_site_label_H
_geom_hbond_atom_site_label_A
_geom_hbond_distance_DH
_geom_hbond_distance_HA
_geom_hbond_distance_DA
_geom_hbond_angle_DHA
_geom_hbond_site_symmetry_A
N10 H10 O70 0.88 2.04 2.882(3) 160.3 .
N13 H13 O71 0.88 2.19 2.998(3) 152.5 .
N22 H22 O27 0.88 2.16 2.696(2) 118.5 .
N22 H22 N80 0.88 2.14 2.938(4) 151.1 .
N25 H25 O63 0.88 2.14 2.958(4) 154.1 .
N40 H40 O45 0.88 2.19 2.712(3) 118.0 .
N40 H40 N74 0.88 2.24 3.002(4) 144.0 .
N43 H43 O69 0.88 2.19 3.013(3) 154.9 2
N52 H52 O57 0.88 2.07 2.616(3) 119.6 .
N55 H55 O65 0.88 2.22 3.037(3) 153.8 1_455
